data_9003433
loop_
_publ_author_name
'Thompson, R. M.'
'Downs, R. T.'

_publ_section_title
;Model pyroxenes II: Structural variation as a function of tetrahedral
 rotation model protopyroxene after Yang et al. (1999) with O3-O3-O3 angle =
 166.2 and model oxygen radius = 1.312 Note: Atoms Mg, Si, and O are assigned
 to atomic positions for convenience
;
_journal_name_full 'American Mineralogist'
_journal_page_first 614
_journal_page_last 628
_journal_volume 89
_journal_year 2004
_chemical_formula_sum 'Mg O3 Si'
_chemical_name_mineral Pyroxene-ideal
_space_group_IT_number 60
_symmetry_space_group_name_Hall '-P 2n 2ab'
_symmetry_space_group_name_H-M 'P b c n'
_cell_angle_alpha 90
_cell_angle_beta 90
_cell_angle_gamma 90
_cell_formula_units_Z 8
_cell_length_a 9.199
_cell_length_b 9.026
_cell_length_c 5.211
_cell_volume 432.670
_database_code_amcsd 0003522
_exptl_crystal_density_diffrn 3.082
_cod_original_formula_sum 'Mg Si O3'
_cod_database_code 9003433

loop_
_space_group_symop_operation_xyz
x,y,z
x,-y,1/2+z
-x,y,1/2-z
1/2-x,1/2+y,z
1/2+x,1/2-y,-z
1/2+x,1/2+y,1/2-z
1/2-x,1/2-y,1/2+z
-x,-y,-z

loop_
_atom_site_label
_atom_site_fract_x
_atom_site_fract_y
_atom_site_fract_z
Mg1 0.00000 0.08333 0.75000
Mg2 0.00000 0.25000 0.25000
Si 0.30820 0.08333 0.08333
O1 0.13350 0.08333 0.08333
O2 0.36650 0.25000 0.11820
O3 0.36650 -0.01750 0.31590

loop_
_cod_changelog_entry_id
_cod_changelog_entry_author
_cod_changelog_entry_date
_cod_changelog_entry_text
1
;cod-tools version 3.10.1
Id: cif_fix_AMCSD_atom_labels 10224 2024-08-07 11:09:31Z saulius
;
2024-08-07T19:39:00+03:00
;Changed the following '_atom_site_label' values:
the first duplicated label 'Mg'  converted to 'Mg1'
duplicated label 'Mg' at index 1 converted to 'Mg2'
;

loop_
_cod_related_entry_id
_cod_related_entry_database
_cod_related_entry_code
1 AMCSD 0003522
